data_7124264
loop_
_publ_author_name
'Boudjelel, Maxime'
'Ladeira, Sonia'
'Bouhadir, Ghenwa'
'Bourissou, Didier'

_publ_section_title
;
 Strong metal-borane interactions in low-valent cyclopentadienyl Rhodium
 complexes
;
_journal_name_full 'Chemical Communications'
_journal_paper_doi 10.1039/C9CC06639J
_journal_year 2019
_chemical_formula_moiety 'C36 H38 B F12 P2 Rh'
_chemical_formula_sum 'C36 H38 B F12 P2 Rh'
_chemical_formula_weight 874.32
_space_group_IT_number 14
_space_group_name_Hall '-P 2yn'
_space_group_name_H-M_alt 'P 1 21/n 1'
_symmetry_cell_setting monoclinic
_symmetry_Int_Tables_number 14
_symmetry_space_group_name_Hall '-P 2yn'
_symmetry_space_group_name_H-M 'P 1 21/n 1'
_atom_sites_solution_hydrogens geom
_audit_update_record
;
2019-07-05 deposited with the CCDC.    2019-10-01 downloaded from the CCDC.
;
_cell_angle_alpha 90
_cell_angle_beta 94.309(2)
_cell_angle_gamma 90
_cell_formula_units_Z 4
_cell_length_a 14.0294(5)
_cell_length_b 17.6591(7)
_cell_length_c 15.1340(6)
_cell_measurement_reflns_used 6581
_cell_measurement_temperature 193(2)
_cell_measurement_theta_max 23.63
_cell_measurement_theta_min 2.73
_cell_volume 3738.8(2)
_computing_cell_refinement SAINT
_computing_data_collection APEX2
_computing_data_reduction SAINT
_computing_molecular_graphics 'Ortep-3 for Windows (Farrugia, 1997)'
_computing_publication_material 'WinGX publication routines (Farrugia, 1999)'
_computing_structure_refinement 'SHELXL-2014/7 (Sheldrick, 2014)'
_computing_structure_solution 'SHELXT (Sheldrick, 2015)'
_diffrn_ambient_temperature 193(2)
_diffrn_measured_fraction_theta_full 0.995
_diffrn_measured_fraction_theta_max 0.995
_diffrn_measurement_device_type 'Bruker Kappa APEX II Quazar'
_diffrn_measurement_method 'phi and omega scans'
_diffrn_radiation_monochromator 'multilayer optics'
_diffrn_radiation_source 'microfocus sealed tube'
_diffrn_radiation_type MoK\a
_diffrn_radiation_wavelength 0.71073
_diffrn_reflns_av_R_equivalents 0.0566
_diffrn_reflns_av_unetI/netI 0.0382
_diffrn_reflns_Laue_measured_fraction_full 0.995
_diffrn_reflns_Laue_measured_fraction_max 0.995
_diffrn_reflns_limit_h_max 16
_diffrn_reflns_limit_h_min -16
_diffrn_reflns_limit_k_max 21
_diffrn_reflns_limit_k_min -21
_diffrn_reflns_limit_l_max 18
_diffrn_reflns_limit_l_min -18
_diffrn_reflns_number 36863
_diffrn_reflns_point_group_measured_fraction_full 0.995
_diffrn_reflns_point_group_measured_fraction_max 0.995
_diffrn_reflns_theta_full 25.027
_diffrn_reflns_theta_max 25.027
_diffrn_reflns_theta_min 1.775
_diffrn_standards_decay_% 0
_diffrn_standards_interval_count 0
_diffrn_standards_interval_time 0
_diffrn_standards_number 0
_exptl_absorpt_coefficient_mu 0.628
_exptl_absorpt_correction_T_max 0.7463
_exptl_absorpt_correction_T_min 0.6860
_exptl_absorpt_correction_type multi-scan
_exptl_absorpt_process_details 'SADABS (Bruker-AXS)'
_exptl_crystal_colour yellow
_exptl_crystal_density_diffrn 1.553
_exptl_crystal_density_method 'not measured'
_exptl_crystal_description block
_exptl_crystal_F_000 1768
_exptl_crystal_size_max 0.1
_exptl_crystal_size_mid 0.08
_exptl_crystal_size_min 0.06
_refine_diff_density_max 0.686
_refine_diff_density_min -0.507
_refine_diff_density_rms 0.07
_refine_ls_extinction_method none
_refine_ls_goodness_of_fit_ref 1.036
_refine_ls_hydrogen_treatment constr
_refine_ls_matrix_type full
_refine_ls_number_parameters 551
_refine_ls_number_reflns 6553
_refine_ls_number_restraints 272
_refine_ls_restrained_S_all 1.102
_refine_ls_R_factor_all 0.0544
_refine_ls_R_factor_gt 0.0387
_refine_ls_shift/su_max 0.007
_refine_ls_shift/su_mean 0
_refine_ls_structure_factor_coef Fsqd
_refine_ls_weighting_details 'w=1/[\s^2^(Fo^2^)+(0.0368P)^2^+5.5017P] where P=(Fo^2^+2Fc^2^)/3'
_refine_ls_weighting_scheme calc
_refine_ls_wR_factor_gt 0.0867
_refine_ls_wR_factor_ref 0.0954
_reflns_Friedel_coverage 0
_reflns_number_gt 5243
_reflns_number_total 6553
_reflns_threshold_expression 'I > 2\s(I)'
_cod_data_source_file c9cc06639j2.cif
_cod_data_source_block 3
_cod_original_sg_symbol_H-M 'P 21/n'
_cod_database_code 7124264

loop_
_symmetry_equiv_pos_as_xyz
'x, y, z'
'-x+1/2, y+1/2, -z+1/2'
'-x, -y, -z'
'x-1/2, -y-1/2, z-1/2'

loop_
_atom_site_label
_atom_site_type_symbol
_atom_site_fract_x
_atom_site_fract_y
_atom_site_fract_z
_atom_site_U_iso_or_equiv
_atom_site_adp_type
_atom_site_occupancy
_atom_site_site_symmetry_order
_atom_site_calc_flag
_atom_site_refinement_flags_posn
_atom_site_refinement_flags_adp
_atom_site_refinement_flags_occupancy
_atom_site_disorder_assembly
_atom_site_disorder_group
C1 C 0.2020(2) 0.2204(2) 0.6471(2) 0.0292(7) Uani 1 1 d . . . . .
C2 C 0.1331(3) 0.1716(2) 0.6780(3) 0.0446(10) Uani 1 1 d . . . . .
H2 H 0.0712 0.1696 0.648 0.054 Uiso 1 1 calc R U . . .
C3 C 0.1537(3) 0.1265(2) 0.7510(3) 0.0474(10) Uani 1 1 d . . . . .
H3 H 0.1069 0.0928 0.7707 0.057 Uiso 1 1 calc R U . . .
C4 C 0.2425(3) 0.1307(2) 0.7951(2) 0.0412(9) Uani 1 1 d . . . . .
H4 H 0.2566 0.1011 0.8469 0.049 Uiso 1 1 calc R U . . .
C5 C 0.3114(2) 0.1777(2) 0.7648(2) 0.0320(8) Uani 1 1 d . . . . .
H5 H 0.3724 0.1799 0.7966 0.038 Uiso 1 1 calc R U . . .
C6 C 0.2947(2) 0.22242(18) 0.6882(2) 0.0245(7) Uani 1 1 d . . . . .
C7 C 0.4792(2) 0.2401(2) 0.6468(2) 0.0274(7) Uani 1 1 d . . . . .
C8 C 0.4976(2) 0.1640(2) 0.6652(2) 0.0315(8) Uani 1 1 d . . . . .
H8 H 0.4466 0.1332 0.6823 0.038 Uiso 1 1 calc R U . . .
C9 C 0.5869(3) 0.1307(2) 0.6599(2) 0.0396(9) Uani 1 1 d . . . . .
C10 C 0.6634(3) 0.1736(3) 0.6349(3) 0.0465(10) Uani 1 1 d . . . . .
H10 H 0.7249 0.1516 0.6319 0.056 Uiso 1 1 calc R U . . .
C11 C 0.6478(3) 0.2489(3) 0.6145(3) 0.0425(10) Uani 1 1 d D . . . .
C14 C 0.7271(4) 0.2974(4) 0.5852(4) 0.0614(16) Uani 0.790(6) 1 d D U P A 1
F4 F 0.8125(3) 0.2646(3) 0.6028(4) 0.0959(17) Uani 0.790(6) 1 d D U P A 1
F5 F 0.7346(3) 0.3626(2) 0.6280(3) 0.0824(14) Uani 0.790(6) 1 d D U P A 1
F6 F 0.7150(4) 0.3125(5) 0.5007(3) 0.114(2) Uani 0.790(6) 1 d D U P A 1
C14' C 0.7214(14) 0.2950(11) 0.5706(14) 0.072(3) Uani 0.210(6) 1 d D U P A 2
F4' F 0.7981(13) 0.3066(14) 0.6253(12) 0.089(4) Uani 0.210(6) 1 d D U P A 2
F5' F 0.6983(10) 0.3644(9) 0.5415(14) 0.085(4) Uani 0.210(6) 1 d D U P A 2
F6' F 0.7601(12) 0.2636(11) 0.5028(12) 0.084(4) Uani 0.210(6) 1 d D U P A 2
C12 C 0.5583(2) 0.2810(2) 0.6193(2) 0.0356(8) Uani 1 1 d . . . . .
H12 H 0.5497 0.3328 0.6035 0.043 Uiso 1 1 calc R U . . .
C13 C 0.5992(3) 0.0495(3) 0.6833(3) 0.0562(12) Uani 1 1 d . . . . .
C15 C 0.3856(2) 0.34775(18) 0.7321(2) 0.0265(7) Uani 1 1 d . . . . .
C16 C 0.4688(2) 0.3883(2) 0.7586(2) 0.0310(8) Uani 1 1 d . . . . .
H16 H 0.5251 0.3782 0.7295 0.037 Uiso 1 1 calc R U . . .
C17 C 0.4730(2) 0.4424(2) 0.8250(2) 0.0324(8) Uani 1 1 d D . . . .
C21 C 0.5627(7) 0.4854(6) 0.8485(7) 0.0498(14) Uani 0.541(5) 1 d D U P B 1
F7 F 0.6318(4) 0.4422(4) 0.8786(6) 0.0784(17) Uani 0.541(5) 1 d D U P B 1
F8 F 0.5542(4) 0.5398(3) 0.9104(4) 0.0610(14) Uani 0.541(5) 1 d D U P B 1
F9 F 0.5903(4) 0.5242(4) 0.7815(4) 0.0786(17) Uani 0.541(5) 1 d D U P B 1
C21' C 0.5682(8) 0.4792(7) 0.8473(9) 0.0528(15) Uani 0.459(5) 1 d D U P B 2
F7' F 0.6078(5) 0.4539(5) 0.9248(5) 0.0689(18) Uani 0.459(5) 1 d D U P B 2
F8' F 0.5637(5) 0.5524(4) 0.8535(7) 0.0794(18) Uani 0.459(5) 1 d D U P B 2
F9' F 0.6354(4) 0.4649(5) 0.7923(5) 0.0722(17) Uani 0.459(5) 1 d D U P B 2
C18 C 0.3942(3) 0.4590(2) 0.8709(2) 0.0360(8) Uani 1 1 d . . . . .
H18 H 0.3967 0.4967 0.9157 0.043 Uiso 1 1 calc R U . . .
C19 C 0.3115(2) 0.4183(2) 0.8489(2) 0.0322(8) Uani 1 1 d . . . . .
C20 C 0.3077(2) 0.3647(2) 0.7825(2) 0.0283(7) Uani 1 1 d . . . . .
H20 H 0.2497 0.3378 0.77 0.034 Uiso 1 1 calc R U . . .
C22 C 0.2245(3) 0.4326(3) 0.8973(3) 0.0523(11) Uani 1 1 d . . . . .
C23 C 0.1179(3) 0.3691(2) 0.6208(3) 0.0452(10) Uani 1 1 d . . . . .
H23 H 0.1694 0.3976 0.6559 0.054 Uiso 1 1 calc R U . . .
C24 C 0.0680(4) 0.4281(3) 0.5584(3) 0.0736(15) Uani 1 1 d . . . . .
H24A H 0.0081 0.4069 0.5315 0.11 Uiso 1 1 calc R U . . .
H24B H 0.1099 0.4413 0.5118 0.11 Uiso 1 1 calc R U . . .
H24C H 0.0542 0.4736 0.5923 0.11 Uiso 1 1 calc R U . . .
C25 C 0.0492(3) 0.3426(3) 0.6886(3) 0.0573(12) Uani 1 1 d . . . . .
H25A H 0.0242 0.3867 0.7187 0.086 Uiso 1 1 calc R U . . .
H25B H 0.0834 0.3096 0.7323 0.086 Uiso 1 1 calc R U . . .
H25C H -0.0039 0.3146 0.6582 0.086 Uiso 1 1 calc R U . . .
C26 C 0.0964(3) 0.2536(3) 0.4720(2) 0.0441(10) Uani 1 1 d . . . . .
H26 H 0.1259 0.2051 0.4537 0.053 Uiso 1 1 calc R U . . .
C27 C 0.0922(3) 0.3045(3) 0.3895(3) 0.0587(12) Uani 1 1 d . . . . .
H27A H 0.0678 0.2753 0.3376 0.088 Uiso 1 1 calc R U . . .
H27B H 0.1565 0.3232 0.3804 0.088 Uiso 1 1 calc R U . . .
H27C H 0.0496 0.3475 0.398 0.088 Uiso 1 1 calc R U . . .
C28 C -0.0043(3) 0.2334(3) 0.4917(3) 0.0703(15) Uani 1 1 d . . . . .
H28A H -0.0371 0.2788 0.511 0.106 Uiso 1 1 calc R U . . .
H28B H -0.0026 0.1952 0.5387 0.106 Uiso 1 1 calc R U . . .
H28C H -0.0387 0.2131 0.438 0.106 Uiso 1 1 calc R U . . .
C29 C 0.2951(3) 0.2134(3) 0.3372(3) 0.0548(12) Uani 1 1 d . . . . .
H29A H 0.3163 0.1668 0.3096 0.082 Uiso 1 1 calc R U . . .
H29B H 0.3127 0.2571 0.3019 0.082 Uiso 1 1 calc R U . . .
H29C H 0.2255 0.2121 0.3398 0.082 Uiso 1 1 calc R U . . .
C30 C 0.3228(3) 0.1303(2) 0.4947(3) 0.0410(9) Uani 1 1 d . . . . .
H30A H 0.3402 0.0901 0.4543 0.061 Uiso 1 1 calc R U . . .
H30B H 0.2541 0.1281 0.5019 0.061 Uiso 1 1 calc R U . . .
H30C H 0.3582 0.1234 0.5525 0.061 Uiso 1 1 calc R U . . .
C31 C 0.4759(3) 0.2072(3) 0.4233(3) 0.0549(12) Uani 1 1 d . . . . .
H31A H 0.5169 0.2024 0.4783 0.082 Uiso 1 1 calc R U . . .
H31B H 0.4969 0.2506 0.3894 0.082 Uiso 1 1 calc R U . . .
H31C H 0.4804 0.161 0.388 0.082 Uiso 1 1 calc R U . . .
C32 C 0.3602(4) 0.4111(3) 0.4030(3) 0.0601(13) Uani 1 1 d . . . . .
H32 H 0.3575 0.3951 0.3429 0.072 Uiso 1 1 calc R U . . .
C33 C 0.4406(3) 0.4030(3) 0.4655(3) 0.0530(11) Uani 1 1 d . . . . .
H33 H 0.4998 0.3797 0.455 0.064 Uiso 1 1 calc R U . . .
C34 C 0.4165(3) 0.4357(2) 0.5452(3) 0.0480(10) Uani 1 1 d . . . . .
H34 H 0.4577 0.4411 0.5975 0.058 Uiso 1 1 calc R U . . .
C35 C 0.3203(3) 0.4592(2) 0.5340(3) 0.0545(11) Uani 1 1 d . . . . .
H35 H 0.284 0.4802 0.5785 0.065 Uiso 1 1 calc R U . . .
C36 C 0.2868(4) 0.4456(3) 0.4433(3) 0.0612(13) Uani 1 1 d . . . . .
H36 H 0.2255 0.458 0.4163 0.073 Uiso 1 1 calc R U . . .
B1 B 0.3760(3) 0.2801(2) 0.6582(2) 0.0264(8) Uani 1 1 d . . . . .
F1 F 0.5498(2) 0.00423(17) 0.6266(3) 0.0971(11) Uani 1 1 d . . . . .
F2 F 0.5667(3) 0.03218(17) 0.7605(2) 0.1015(12) Uani 1 1 d . . . . .
F3 F 0.6872(2) 0.02486(19) 0.6836(3) 0.1053(13) Uani 1 1 d . . . . .
F10 F 0.24322(19) 0.46113(19) 0.97780(18) 0.0784(9) Uani 1 1 d . . . . .
F11 F 0.1659(2) 0.4815(2) 0.8545(2) 0.1058(13) Uani 1 1 d . . . . .
F12 F 0.1738(2) 0.3715(2) 0.9075(3) 0.1095(14) Uani 1 1 d . . . . .
P1 P 0.18110(6) 0.29291(6) 0.56236(6) 0.0311(2) Uani 1 1 d . . . . .
P2 P 0.35244(7) 0.22148(6) 0.44942(6) 0.0355(2) Uani 1 1 d . . . . .
Rh1 Rh 0.32286(2) 0.33207(2) 0.51819(2) 0.02917(9) Uani 1 1 d . . . . .

loop_
_atom_site_aniso_label
_atom_site_aniso_U_11
_atom_site_aniso_U_22
_atom_site_aniso_U_33
_atom_site_aniso_U_23
_atom_site_aniso_U_13
_atom_site_aniso_U_12
C1 0.0291(17) 0.0320(19) 0.0266(17) -0.0030(15) 0.0028(14) -0.0038(14)
C2 0.035(2) 0.052(2) 0.046(2) -0.002(2) -0.0003(17) -0.0185(18)
C3 0.055(2) 0.046(2) 0.043(2) 0.005(2) 0.0122(19) -0.023(2)
C4 0.057(2) 0.036(2) 0.0321(19) 0.0076(17) 0.0100(18) -0.0064(18)
C5 0.0347(18) 0.033(2) 0.0284(18) 0.0000(16) 0.0035(14) 0.0014(15)
C6 0.0267(16) 0.0245(17) 0.0229(16) -0.0042(14) 0.0060(13) -0.0010(13)
C7 0.0270(17) 0.037(2) 0.0187(16) -0.0043(14) 0.0023(13) -0.0024(14)
C8 0.0302(17) 0.037(2) 0.0274(17) -0.0076(16) 0.0033(14) -0.0005(15)
C9 0.034(2) 0.046(2) 0.038(2) -0.0095(18) 0.0011(16) 0.0085(17)
C10 0.0277(19) 0.066(3) 0.046(2) -0.014(2) 0.0052(17) 0.0084(19)
C11 0.0288(19) 0.062(3) 0.037(2) -0.007(2) 0.0079(16) -0.0059(18)
C14 0.032(3) 0.098(4) 0.055(3) 0.005(3) 0.010(3) -0.010(3)
F4 0.0318(19) 0.114(4) 0.146(4) 0.009(3) 0.031(2) -0.004(2)
F5 0.063(2) 0.080(3) 0.108(3) -0.005(2) 0.028(2) -0.032(2)
F6 0.102(4) 0.194(7) 0.049(2) 0.027(3) 0.017(3) -0.069(4)
C14' 0.043(6) 0.101(6) 0.074(6) 0.008(6) 0.019(5) -0.015(6)
F4' 0.060(7) 0.131(10) 0.075(7) 0.011(7) 0.008(6) -0.040(7)
F5' 0.059(7) 0.087(7) 0.113(9) 0.023(7) 0.039(7) -0.020(6)
F6' 0.064(7) 0.109(8) 0.087(7) -0.004(7) 0.051(6) -0.025(6)
C12 0.0324(19) 0.043(2) 0.0314(19) -0.0036(17) 0.0039(15) -0.0006(16)
C13 0.045(2) 0.053(3) 0.071(3) -0.011(3) 0.008(2) 0.016(2)
C15 0.0257(16) 0.0268(18) 0.0268(17) 0.0022(14) -0.0002(13) -0.0030(13)
C16 0.0287(17) 0.036(2) 0.0281(18) -0.0005(16) 0.0025(14) -0.0016(15)
C17 0.0323(18) 0.034(2) 0.0289(18) 0.0015(16) -0.0066(14) -0.0068(15)
C21 0.039(3) 0.054(3) 0.054(3) -0.009(3) -0.009(2) -0.018(2)
F7 0.043(3) 0.067(3) 0.120(4) -0.001(3) -0.033(3) -0.006(2)
F8 0.050(2) 0.072(3) 0.061(3) -0.034(3) 0.005(2) -0.031(2)
F9 0.071(3) 0.106(4) 0.058(3) 0.021(3) -0.004(2) -0.063(3)
C21' 0.041(3) 0.059(3) 0.057(3) -0.009(3) -0.011(3) -0.020(3)
F7' 0.050(3) 0.096(4) 0.056(3) -0.003(3) -0.027(3) -0.018(3)
F8' 0.062(3) 0.056(3) 0.116(4) -0.013(4) -0.019(4) -0.020(3)
F9' 0.037(3) 0.100(4) 0.080(3) -0.035(3) 0.009(3) -0.040(3)
C18 0.043(2) 0.035(2) 0.0301(19) -0.0070(16) 0.0005(16) -0.0044(16)
C19 0.0344(18) 0.033(2) 0.0299(18) -0.0048(16) 0.0049(15) -0.0027(15)
C20 0.0247(16) 0.0299(18) 0.0302(18) -0.0025(15) 0.0018(14) -0.0040(14)
C22 0.045(2) 0.059(3) 0.055(3) -0.030(2) 0.012(2) -0.012(2)
C23 0.041(2) 0.051(2) 0.043(2) 0.000(2) 0.0004(17) 0.0180(19)
C24 0.077(3) 0.074(4) 0.069(3) 0.009(3) 0.002(3) 0.042(3)
C25 0.040(2) 0.079(3) 0.054(3) -0.008(2) 0.013(2) 0.015(2)
C26 0.036(2) 0.059(3) 0.036(2) -0.0012(19) -0.0056(16) -0.0030(18)
C27 0.056(3) 0.076(3) 0.041(2) 0.002(2) -0.016(2) -0.001(2)
C28 0.044(2) 0.111(5) 0.054(3) -0.006(3) -0.013(2) -0.016(3)
C29 0.060(3) 0.075(3) 0.028(2) -0.012(2) -0.0002(19) -0.004(2)
C30 0.050(2) 0.034(2) 0.039(2) -0.0120(17) 0.0049(18) -0.0018(17)
C31 0.045(2) 0.074(3) 0.047(2) -0.017(2) 0.0174(19) 0.001(2)
C32 0.088(4) 0.054(3) 0.038(2) 0.019(2) 0.003(2) -0.027(3)
C33 0.061(3) 0.051(3) 0.048(3) 0.012(2) 0.012(2) -0.023(2)
C34 0.062(3) 0.034(2) 0.047(2) 0.0098(19) 0.001(2) -0.0223(19)
C35 0.076(3) 0.029(2) 0.058(3) 0.006(2) 0.005(2) -0.004(2)
C36 0.075(3) 0.042(3) 0.063(3) 0.022(2) -0.014(3) -0.003(2)
B1 0.0280(19) 0.029(2) 0.0222(18) 0.0006(16) 0.0011(15) -0.0017(15)
F1 0.096(2) 0.0499(18) 0.141(3) -0.029(2) -0.022(2) 0.0121(16)
F2 0.156(3) 0.0540(19) 0.101(3) 0.0209(18) 0.051(2) 0.032(2)
F3 0.0492(17) 0.075(2) 0.191(4) 0.020(2) 0.006(2) 0.0323(15)
F10 0.0693(17) 0.109(2) 0.0600(17) -0.0458(17) 0.0240(14) -0.0100(16)
F11 0.0624(19) 0.158(4) 0.098(2) -0.007(2) 0.0163(17) 0.051(2)
F12 0.094(2) 0.107(3) 0.139(3) -0.070(2) 0.086(2) -0.055(2)
P1 0.0260(4) 0.0392(5) 0.0276(5) 0.0011(4) -0.0019(4) 0.0001(4)
P2 0.0374(5) 0.0429(6) 0.0266(5) -0.0070(4) 0.0060(4) -0.0032(4)
Rh1 0.03336(15) 0.02927(15) 0.02489(14) 0.00233(12) 0.00216(10) -0.00498(12)

loop_
_atom_type_symbol
_atom_type_description
_atom_type_scat_dispersion_real
_atom_type_scat_dispersion_imag
_atom_type_scat_source
C C 0.0033 0.0016 'International Tables Vol C Tables 4.2.6.8 and 6.1.1.4'
H H 0 0 'International Tables Vol C Tables 4.2.6.8 and 6.1.1.4'
B B 0.0013 0.0007 'International Tables Vol C Tables 4.2.6.8 and 6.1.1.4'
F F 0.0171 0.0103 'International Tables Vol C Tables 4.2.6.8 and 6.1.1.4'
P P 0.1023 0.0942 'International Tables Vol C Tables 4.2.6.8 and 6.1.1.4'
Rh Rh -1.1178 0.9187 'International Tables Vol C Tables 4.2.6.8 and 6.1.1.4'

loop_
_geom_angle_atom_site_label_1
_geom_angle_atom_site_label_2
_geom_angle_atom_site_label_3
_geom_angle
C6 C1 C2 120.6(3)
C6 C1 P1 113.0(2)
C2 C1 P1 126.1(3)
C3 C2 C1 121.1(4)
C3 C2 H2 119.5
C1 C2 H2 119.5
C4 C3 C2 119.2(3)
C4 C3 H3 120.4
C2 C3 H3 120.4
C3 C4 C5 120.3(4)
C3 C4 H4 119.8
C5 C4 H4 119.8
C4 C5 C6 122.3(3)
C4 C5 H5 118.9
C6 C5 H5 118.9
C1 C6 C5 116.3(3)
C1 C6 B1 122.8(3)
C5 C6 B1 120.4(3)
C8 C7 C12 114.4(3)
C8 C7 B1 123.3(3)
C12 C7 B1 122.2(3)
C9 C8 C7 123.4(3)
C9 C8 H8 118.3
C7 C8 H8 118.3
C10 C9 C8 120.2(4)
C10 C9 C13 120.8(3)
C8 C9 C13 118.9(4)
C11 C10 C9 118.2(3)
C11 C10 H10 120.9
C9 C10 H10 120.9
C10 C11 C12 120.9(4)
C10 C11 C14 120.5(4)
C12 C11 C14 118.6(5)
C10 C11 C14' 121.1(9)
C12 C11 C14' 117.1(9)
F6 C14 F5 107.6(7)
F6 C14 F4 109.3(6)
F5 C14 F4 104.0(6)
F6 C14 C11 111.2(5)
F5 C14 C11 112.8(5)
F4 C14 C11 111.7(6)
F6' C14' F4' 100.9(17)
F6' C14' F5' 103.5(17)
F4' C14' F5' 103.3(18)
F6' C14' C11 116.9(15)
F4' C14' C11 111.1(15)
F5' C14' C11 118.9(15)
C11 C12 C7 122.8(4)
C11 C12 H12 118.6
C7 C12 H12 118.6
F3 C13 F2 107.9(4)
F3 C13 F1 104.4(4)
F2 C13 F1 103.5(4)
F3 C13 C9 114.5(4)
F2 C13 C9 113.1(4)
F1 C13 C9 112.4(4)
C16 C15 C20 113.5(3)
C16 C15 B1 126.4(3)
C20 C15 B1 119.8(3)
C17 C16 C15 123.3(3)
C17 C16 H16 118.3
C15 C16 H16 118.3
C18 C17 C16 121.3(3)
C18 C17 C21 117.8(5)
C16 C17 C21 120.9(5)
C18 C17 C21' 121.8(6)
C16 C17 C21' 116.8(6)
F7 C21 F9 109.0(9)
F7 C21 F8 106.2(8)
F9 C21 F8 102.2(8)
F7 C21 C17 112.5(8)
F9 C21 C17 112.1(7)
F8 C21 C17 114.2(7)
F8' C21' F9' 106.0(10)
F8' C21' F7' 106.8(10)
F9' C21' F7' 102.7(9)
F8' C21' C17 113.6(9)
F9' C21' C17 116.0(9)
F7' C21' C17 110.9(9)
C17 C18 C19 117.3(3)
C17 C18 H18 121.4
C19 C18 H18 121.4
C20 C19 C18 121.1(3)
C20 C19 C22 119.1(3)
C18 C19 C22 119.8(3)
C19 C20 C15 123.4(3)
C19 C20 H20 118.3
C15 C20 H20 118.3
F12 C22 F10 106.1(4)
F12 C22 F11 105.9(4)
F10 C22 F11 105.9(4)
F12 C22 C19 113.0(4)
F10 C22 C19 113.7(3)
F11 C22 C19 111.7(4)
C25 C23 C24 109.8(3)
C25 C23 P1 116.2(3)
C24 C23 P1 114.0(3)
C25 C23 H23 105.3
C24 C23 H23 105.3
P1 C23 H23 105.3
C23 C24 H24A 109.5
C23 C24 H24B 109.5
H24A C24 H24B 109.5
C23 C24 H24C 109.5
H24A C24 H24C 109.5
H24B C24 H24C 109.5
C23 C25 H25A 109.5
C23 C25 H25B 109.5
H25A C25 H25B 109.5
C23 C25 H25C 109.5
H25A C25 H25C 109.5
H25B C25 H25C 109.5
C28 C26 C27 108.6(4)
C28 C26 P1 119.7(3)
C27 C26 P1 111.0(3)
C28 C26 H26 105.5
C27 C26 H26 105.5
P1 C26 H26 105.5
C26 C27 H27A 109.5
C26 C27 H27B 109.5
H27A C27 H27B 109.5
C26 C27 H27C 109.5
H27A C27 H27C 109.5
H27B C27 H27C 109.5
C26 C28 H28A 109.5
C26 C28 H28B 109.5
H28A C28 H28B 109.5
C26 C28 H28C 109.5
H28A C28 H28C 109.5
H28B C28 H28C 109.5
P2 C29 H29A 109.5
P2 C29 H29B 109.5
H29A C29 H29B 109.5
P2 C29 H29C 109.5
H29A C29 H29C 109.5
H29B C29 H29C 109.5
P2 C30 H30A 109.5
P2 C30 H30B 109.5
H30A C30 H30B 109.5
P2 C30 H30C 109.5
H30A C30 H30C 109.5
H30B C30 H30C 109.5
P2 C31 H31A 109.5
P2 C31 H31B 109.5
H31A C31 H31B 109.5
P2 C31 H31C 109.5
H31A C31 H31C 109.5
H31B C31 H31C 109.5
C36 C32 C33 109.4(4)
C36 C32 Rh1 73.4(2)
C33 C32 Rh1 69.8(2)
C36 C32 H32 125.3
C33 C32 H32 125.3
Rh1 C32 H32 123.1
C34 C33 C32 107.4(4)
C34 C33 Rh1 72.2(2)
C32 C33 Rh1 74.1(2)
C34 C33 H33 126.3
C32 C33 H33 126.3
Rh1 C33 H33 119.3
C33 C34 C35 108.0(4)
C33 C34 Rh1 71.8(2)
C35 C34 Rh1 71.3(2)
C33 C34 H34 126
C35 C34 H34 126
Rh1 C34 H34 122.6
C34 C35 C36 107.9(4)
C34 C35 Rh1 72.4(2)
C36 C35 Rh1 74.9(3)
C34 C35 H35 126.1
C36 C35 H35 126.1
Rh1 C35 H35 118.6
C32 C36 C35 107.2(4)
C32 C36 Rh1 72.2(3)
C35 C36 Rh1 68.8(2)
C32 C36 H36 126.4
C35 C36 H36 126.4
Rh1 C36 H36 124.3
C6 B1 C7 114.0(3)
C6 B1 C15 106.9(3)
C7 B1 C15 111.1(3)
C6 B1 Rh1 108.2(2)
C7 B1 Rh1 107.1(2)
C15 B1 Rh1 109.4(2)
C1 P1 C23 103.31(17)
C1 P1 C26 108.20(18)
C23 P1 C26 108.29(19)
C1 P1 Rh1 109.03(11)
C23 P1 Rh1 112.32(14)
C26 P1 Rh1 114.98(12)
C30 P2 C31 102.0(2)
C30 P2 C29 100.7(2)
C31 P2 C29 98.4(2)
C30 P2 Rh1 122.51(12)
C31 P2 Rh1 115.38(16)
C29 P2 Rh1 114.22(16)
P1 Rh1 C35 104.60(12)
P1 Rh1 C33 163.16(13)
C35 Rh1 C33 60.37(17)
P1 Rh1 P2 93.89(4)
C35 Rh1 P2 155.56(12)
C33 Rh1 P2 98.69(12)
P1 Rh1 C34 134.84(12)
C35 Rh1 C34 36.29(16)
C33 Rh1 C34 35.98(15)
P2 Rh1 C34 130.80(12)
P1 Rh1 C32 131.33(13)
C35 Rh1 C32 59.25(18)
C33 Rh1 C32 36.14(16)
P2 Rh1 C32 96.52(14)
C34 Rh1 C32 59.42(16)
P1 Rh1 C36 104.07(13)
C35 Rh1 C36 36.36(16)
C33 Rh1 C36 59.51(18)
P2 Rh1 C36 123.82(13)
C34 Rh1 C36 59.86(16)
C32 Rh1 C36 34.37(17)
P1 Rh1 B1 80.90(9)
C35 Rh1 B1 107.23(15)
C33 Rh1 B1 109.82(15)
P2 Rh1 B1 91.17(10)
C34 Rh1 B1 90.71(14)
C32 Rh1 B1 145.85(15)
C36 Rh1 B1 143.58(16)

loop_
_geom_bond_atom_site_label_1
_geom_bond_atom_site_label_2
_geom_bond_distance
C1 C6 1.400(5)
C1 C2 1.401(5)
C1 P1 1.820(4)
C2 C3 1.376(6)
C2 H2 0.95
C3 C4 1.370(6)
C3 H3 0.95
C4 C5 1.379(5)
C4 H4 0.95
C5 C6 1.408(5)
C5 H5 0.95
C6 B1 1.619(5)
C7 C8 1.393(5)
C7 C12 1.413(5)
C7 B1 1.631(5)
C8 C9 1.391(5)
C8 H8 0.95
C9 C10 1.390(6)
C9 C13 1.485(6)
C10 C11 1.379(6)
C10 H10 0.95
C11 C12 1.384(5)
C11 C14 1.497(7)
C11 C14' 1.507(16)
C14 F6 1.306(7)
C14 F5 1.322(8)
C14 F4 1.339(7)
C14' F6' 1.319(18)
C14' F4' 1.325(18)
C14' F5' 1.335(18)
C12 H12 0.95
C13 F3 1.308(5)
C13 F2 1.322(5)
C13 F1 1.328(5)
C15 C16 1.402(5)
C15 C20 1.410(4)
C15 B1 1.636(5)
C16 C17 1.383(5)
C16 H16 0.95
C17 C18 1.380(5)
C17 C21 1.490(9)
C17 C21' 1.502(11)
C21 F7 1.289(11)
C21 F9 1.307(11)
C21 F8 1.354(11)
C21' F8' 1.297(12)
C21' F9' 1.328(13)
C21' F7' 1.336(13)
C18 C19 1.384(5)
C18 H18 0.95
C19 C20 1.380(5)
C19 C22 1.491(5)
C20 H20 0.95
C22 F12 1.307(5)
C22 F10 1.326(5)
C22 F11 1.327(6)
C23 C25 1.533(6)
C23 C24 1.537(6)
C23 P1 1.870(4)
C23 H23 1
C24 H24A 0.98
C24 H24B 0.98
C24 H24C 0.98
C25 H25A 0.98
C25 H25B 0.98
C25 H25C 0.98
C26 C28 1.508(6)
C26 C27 1.536(6)
C26 P1 1.876(4)
C26 H26 1
C27 H27A 0.98
C27 H27B 0.98
C27 H27C 0.98
C28 H28A 0.98
C28 H28B 0.98
C28 H28C 0.98
C29 P2 1.830(4)
C29 H29A 0.98
C29 H29B 0.98
C29 H29C 0.98
C30 P2 1.810(4)
C30 H30A 0.98
C30 H30B 0.98
C30 H30C 0.98
C31 P2 1.824(4)
C31 H31A 0.98
C31 H31B 0.98
C31 H31C 0.98
C32 C36 1.377(7)
C32 C33 1.424(6)
C32 Rh1 2.323(4)
C32 H32 0.95
C33 C34 1.401(6)
C33 Rh1 2.266(4)
C33 H33 0.95
C34 C35 1.411(6)
C34 Rh1 2.272(4)
C34 H34 0.95
C35 C36 1.436(6)
C35 Rh1 2.258(4)
C35 H35 0.95
C36 Rh1 2.338(4)
C36 H36 0.95
B1 Rh1 2.378(4)
P1 Rh1 2.2539(9)
P2 Rh1 2.2660(10)
